data_1518540
loop_
_publ_author_name
'Dumitrescu, Dan'
'Legrand, Yves-Marie'
'Petit, Eddy'
'van der Lee, Arie'
'Barboiu, Mihail'

_publ_section_title
;
 Adaptive binding and selection of compressed 1,\w-diammonium-alkanes via
 molecular encapsulation in water
;
_journal_issue 3
_journal_name_full 'Chem. Sci.'
_journal_page_first 2079
_journal_paper_doi 10.1039/C4SC03945A
_journal_volume 6
_journal_year 2015
_chemical_formula_moiety 'C10 H26 N2, 0.5(C16 H6 O12 S4), 2(H2 O)'
_chemical_formula_sum 'C18 H33 N2 O8 S2'
_chemical_formula_weight 469.60
_space_group_IT_number 2
_symmetry_cell_setting triclinic
_symmetry_space_group_name_Hall '-P 1'
_symmetry_space_group_name_H-M 'P -1'
_atom_sites_solution_hydrogens difmap
_atom_sites_solution_primary iterative
_audit_update_record
;
2014-12-19 deposited with the CCDC.
2015-01-12 downloaded from the CCDC.
;
_cell_angle_alpha 77.311(3)
_cell_angle_beta 81.835(4)
_cell_angle_gamma 86.214(3)
_cell_formula_units_Z 2
_cell_length_a 7.8956(4)
_cell_length_b 9.6557(3)
_cell_length_c 14.9160(6)
_cell_measurement_reflns_used 6458
_cell_measurement_temperature 175
_cell_measurement_theta_max 29.0590
_cell_measurement_theta_min 2.3010
_cell_volume 1097.43(8)
_computing_cell_refinement
;
CrysAlisPro, Agilent Technologies,
Version 1.171.36.24 (release 03-12-2012 CrysAlis171 .NET)
(compiled Dec  3 2012,18:21:49)
;
_computing_data_collection
;
CrysAlisPro, Agilent Technologies,
Version 1.171.36.24 (release 03-12-2012 CrysAlis171 .NET)
(compiled Dec  3 2012,18:21:49)
;
_computing_data_reduction
;
CrysAlisPro, Agilent Technologies,
Version 1.171.36.24 (release 03-12-2012 CrysAlis171 .NET)
(compiled Dec  3 2012,18:21:49)
;
_computing_molecular_graphics 'CAMERON (Watkin et al., 1996)'
_computing_publication_material 'CRYSTALS (Betteridge et al., 2003)'
_computing_structure_refinement 'CRYSTALS (Betteridge et al., 2003)'
_computing_structure_solution 'Superflip (Palatinus & Chapuis, 2007)'
_diffrn_ambient_temperature 175
_diffrn_detector_area_resol_mean 16.0143
_diffrn_measured_fraction_theta_full 1.000
_diffrn_measured_fraction_theta_max 0.869
_diffrn_measurement_details
;
  1 omega  -53.00   44.00   1.0000   46.3800
omega____ theta____ kappa____ phi______ frames
    -       15.4892  -19.0000  -90.0000 97

  2 omega   49.00   88.00   1.0000   46.3800
omega____ theta____ kappa____ phi______ frames
    -       15.4892  179.0000 -150.0000 39

  3 omega  -52.00   15.00   1.0000   46.3800
omega____ theta____ kappa____ phi______ frames
    -       15.4892  -57.0000   30.0000 67

  4 omega  -82.00   -5.00   1.0000   46.3800
omega____ theta____ kappa____ phi______ frames
    -      -16.2704  -57.0000 -120.0000 77

  5 omega  -86.00  -51.00   1.0000   46.3800
omega____ theta____ kappa____ phi______ frames
    -      -16.2704  151.0000  -49.2221 35

  6 omega  -47.00    8.00   1.0000   46.3800
omega____ theta____ kappa____ phi______ frames
    -      -16.2704  -77.0000  150.0000 55

  7 omega   34.00   88.00   1.0000   46.3800
omega____ theta____ kappa____ phi______ frames
    -       15.4892  179.0000  -60.0000 54

  8 omega  -33.00   51.00   1.0000   46.3800
omega____ theta____ kappa____ phi______ frames
    -      -16.2704   57.0000  150.0000 84

  9 omega  -85.00    3.00   1.0000   46.3800
omega____ theta____ kappa____ phi______ frames
    -      -16.2704  -38.0000   60.0000 88

 10 omega  -84.00  -59.00   1.0000   46.3800
omega____ theta____ kappa____ phi______ frames
    -      -16.2704  -57.0000    0.0000 25

;
_diffrn_measurement_device Area
_diffrn_measurement_device_type 'Xcalibur, Sapphire3, Gemini'
_diffrn_measurement_method '\w scans'
_diffrn_orient_matrix_UB_11 0.0824545000
_diffrn_orient_matrix_UB_12 0.0249365000
_diffrn_orient_matrix_UB_13 0.0001357000
_diffrn_orient_matrix_UB_21 0.0322593000
_diffrn_orient_matrix_UB_22 -0.0314879000
_diffrn_orient_matrix_UB_23 -0.0380024000
_diffrn_orient_matrix_UB_31 -0.0201907000
_diffrn_orient_matrix_UB_32 0.0637491000
_diffrn_orient_matrix_UB_33 -0.0311959000
_diffrn_radiation_monochromator graphite
_diffrn_radiation_source 'Enhance (Mo) X-ray Source'
_diffrn_radiation_type 'Mo K\a'
_diffrn_radiation_wavelength 0.71073
_diffrn_reflns_av_R_equivalents 0.032
_diffrn_reflns_av_unetI/netI 0.0422
_diffrn_reflns_limit_h_max 10
_diffrn_reflns_limit_h_min -10
_diffrn_reflns_limit_k_max 13
_diffrn_reflns_limit_k_min -12
_diffrn_reflns_limit_l_max 20
_diffrn_reflns_limit_l_min -19
_diffrn_reflns_number 15468
_diffrn_reflns_theta_full 25.272
_diffrn_reflns_theta_max 29.386
_diffrn_reflns_theta_min 2.163
_exptl_absorpt_coefficient_mu 0.290
_exptl_absorpt_correction_T_max 1.00000
_exptl_absorpt_correction_T_min 0.97075
_exptl_absorpt_correction_type multi-scan
_exptl_absorpt_process_details
;
CrysAlisPro, Agilent Technologies,
Version 1.171.36.24 (release 03-12-2012 CrysAlis171 .NET)
(compiled Dec  3 2012,18:21:49)
Empirical absorption correction using spherical harmonics,
 implemented in SCALE3 ABSPACK scaling algorithm.
;
_exptl_crystal_colour yellow
_exptl_crystal_density_diffrn 1.421
_exptl_crystal_density_method 'not measured'
_exptl_crystal_description prism
_exptl_crystal_F_000 502
_exptl_crystal_size_max 0.360
_exptl_crystal_size_mid 0.180
_exptl_crystal_size_min 0.120
_refine_diff_density_max 0.48
_refine_diff_density_min -0.48
_refine_ls_extinction_method None
_refine_ls_goodness_of_fit_ref 1.0815
_refine_ls_hydrogen_treatment mixed
_refine_ls_matrix_type full
_refine_ls_number_parameters 311
_refine_ls_number_reflns 4468
_refine_ls_number_restraints 55
_refine_ls_R_factor_all 0.0528
_refine_ls_R_factor_gt 0.0433
_refine_ls_shift/su_max 0.0005449
_refine_ls_shift/su_mean 0.0000280
_refine_ls_structure_factor_coef F
_refine_ls_weighting_details
;
 Method, part 1, Chebychev polynomial, (Watkin, 1994, Prince, 1982) 
 [weight] = 1.0/[A~0~*T~0~(x)+A~1~*T~1~(x) ... +A~n-1~]*T~n-1~(x)] 
 where A~i~ are the Chebychev coefficients listed below and x= Fcalc/Fmax 
 Method = Robust Weighting (Prince, 1982) 
 W = [weight] * [1-(deltaF/6*sigmaF)^2^]^2^ 
 A~i~ are: 
 8.35 2.33 6.20 1.57 
;
_refine_ls_weighting_scheme calc
_refine_ls_wR_factor_all 0.0511
_refine_ls_wR_factor_gt 0.0461
_refine_ls_wR_factor_ref 0.0461
_reflns_limit_h_max 10
_reflns_limit_h_min -10
_reflns_limit_k_max 13
_reflns_limit_k_min -12
_reflns_limit_l_max 20
_reflns_limit_l_min 0
_reflns_number_gt 4468
_reflns_number_total 5259
_reflns_threshold_expression I>2.0\s(I)
_oxford_diffrn_Wilson_B_factor 1.72
_oxford_diffrn_Wilson_scale 0.42
_oxford_refine_ls_r_factor_ref 0.0433
_oxford_refine_ls_scale 4.557(9)
_oxford_reflns_number_all 5259
_oxford_reflns_threshold_expression_ref I>2.0\s(I)
_cod_data_source_file c4sc03945a2.cif
_cod_data_source_block 1
_cod_depositor_comments 'Adding full bibliography for 1518540--1518542.cif.'
_cod_original_cell_volume 1097.43(4)
_cod_original_sg_symbol_H-M 'P -1 '
_cod_database_code 1518540
_cell_oxdiff_length_a 7.8956(4)
_cell_oxdiff_length_b 9.6557(3)
_cell_oxdiff_length_c 14.9160(6)
_cell_oxdiff_angle_alpha 77.311(3)
_cell_oxdiff_angle_beta 81.835(4)
_cell_oxdiff_angle_gamma 86.214(3)
_cell_oxdiff_volume 1097.43(8)
_montpellier_reflns_maxres 0.72
_montpellier_reflns_completeness_maxres 86.85
_montpellier_reflns_redundancy_maxres 2.94

loop_
_symmetry_equiv_pos_as_xyz
x,y,z
-x,-y,-z

loop_
_atom_site_label
_atom_site_type_symbol
_atom_site_fract_x
_atom_site_fract_y
_atom_site_fract_z
_atom_site_U_iso_or_equiv
_atom_site_occupancy
_atom_site_adp_type
_atom_site_refinement_flags_posn
_atom_site_refinement_flags_adp
_atom_site_refinement_flags_occupancy
_atom_site_disorder_assembly
_atom_site_disorder_group
S1 S 0.61657(6) 0.15861(5) 0.32011(3) 0.0170 1.0000 Uani . . . . .
O2 O 0.7055(2) 0.18188(17) 0.22519(11) 0.0295 1.0000 Uani . . . . .
O3 O 0.7140(2) 0.06849(16) 0.38561(11) 0.0270 1.0000 Uani . . . . .
O4 O 0.4431(2) 0.11503(19) 0.32542(15) 0.0354 1.0000 Uani . . . . .
C5 C 0.5986(2) 0.33030(19) 0.34708(13) 0.0156 1.0000 Uani . . . . .
C6 C 0.5342(2) 0.34913(19) 0.43644(13) 0.0146 1.0000 Uani . . . . .
C7 C 0.5311(2) 0.48841(19) 0.45461(12) 0.0135 1.0000 Uani . . . . .
C8 C 0.5895(2) 0.60555(19) 0.38254(13) 0.0145 1.0000 Uani . . . . .
C9 C 0.6431(3) 0.5805(2) 0.29319(13) 0.0157 1.0000 Uani . . . . .
C10 C 0.6491(3) 0.4448(2) 0.27655(13) 0.0169 1.0000 Uani . . . . .
H101 H 0.6877 0.4303 0.2172 0.0210 1.0000 Uiso R . . . .
S11 S 0.70347(7) 0.72093(5) 0.19664(3) 0.0190 1.0000 Uani . . . . .
O12 O 0.5566(2) 0.82015(17) 0.18737(11) 0.0298 1.0000 Uani . . . . .
O13 O 0.7444(2) 0.65586(17) 0.11713(11) 0.0291 1.0000 Uani . . . . .
O14 O 0.8494(2) 0.78476(19) 0.21875(12) 0.0323 1.0000 Uani . . . . .
C15 C 0.5905(3) 0.7428(2) 0.40453(14) 0.0178 1.0000 Uani . . . . .
C16 C 0.5314(3) 0.76409(19) 0.49005(14) 0.0168 1.0000 Uani . . . . .
H161 H 0.5336 0.8552 0.5018 0.0211 1.0000 Uiso R . . . .
H151 H 0.6339 0.8188 0.3586 0.0229 1.0000 Uiso R . . . .
O17 O 0.0016(2) 1.03768(18) 0.17325(13) 0.0300 1.0000 Uani D . . . .
H171 H -0.045(4) 0.964(3) 0.184(2) 0.0466 1.0000 Uiso D . . . .
H172 H -0.072(4) 1.089(3) 0.193(2) 0.0462 1.0000 Uiso D . . . .
O18 O 0.2648(3) 0.1129(2) 1.03129(12) 0.0357 1.0000 Uani D . . . .
H181 H 0.252(5) 0.186(3) 0.992(2) 0.0543 1.0000 Uiso D . . . .
H182 H 0.181(4) 0.103(4) 1.070(2) 0.0542 1.0000 Uiso D . . . .
N19 N 0.2555(3) 0.9137(2) 0.28546(14) 0.0256 1.0000 Uani D . . . .
C20 C 0.1703(3) 0.7903(2) 0.35051(16) 0.0243 1.0000 Uani D . . . .
C21 C 0.0782(3) 0.8315(2) 0.43699(16) 0.0250 1.0000 Uani . . . . .
C22 C 0.0104(3) 0.6994(2) 0.50537(17) 0.0267 1.0000 Uani . . . . .
C23 C -0.0611(3) 0.7264(3) 0.60015(17) 0.0285 1.0000 Uani . . . . .
C24 C -0.1161(3) 0.5902(3) 0.66818(17) 0.0297 1.0000 Uani . . . . .
C25 C -0.1466(3) 0.6039(3) 0.76846(17) 0.0323 1.0000 Uani . . . . .
C26 C -0.2099(4) 0.4681(3) 0.83364(18) 0.0368 1.0000 Uani . . . . .
C27 C -0.2021(6) 0.4674(3) 0.9345(2) 0.0546 1.0000 Uani D U . . .
C280 C -0.3385(6) 0.3650(5) 1.0004(3) 0.0374 0.624(8) Uani D U P 1 1
C281 C -0.1943(8) 0.3063(7) 0.9966(4) 0.0302 0.376(8) Uani D U P 1 2
C290 C -0.2795(7) 0.2153(5) 0.9944(3) 0.0330 0.624(8) Uani D U P 1 1
C291 C -0.3786(9) 0.2692(7) 1.0077(5) 0.0303 0.376(8) Uani D U P 1 2
N30 N -0.3914(3) 0.1152(2) 1.06752(14) 0.0308 1.0000 Uani D U . . .
H262 H -0.1396 0.3889 0.8176 0.0449 1.0000 Uiso R . . . .
H261 H -0.3287 0.4574 0.8263 0.0450 1.0000 Uiso R . . . .
H252 H -0.2319 0.6792 0.7746 0.0410 1.0000 Uiso R . . . .
H251 H -0.0401 0.6275 0.7862 0.0410 1.0000 Uiso R . . . .
H242 H -0.2217 0.5611 0.6519 0.0370 1.0000 Uiso R . . . .
H241 H -0.0261 0.5177 0.6621 0.0370 1.0000 Uiso R . . . .
H232 H 0.0275 0.7679 0.6240 0.0360 1.0000 Uiso R . . . .
H231 H -0.1592 0.7926 0.5940 0.0360 1.0000 Uiso R . . . .
H222 H 0.1055 0.6300 0.5134 0.0339 1.0000 Uiso R . . . .
H221 H -0.0783 0.6615 0.4796 0.0339 1.0000 Uiso R . . . .
H212 H -0.0162 0.8973 0.4205 0.0322 1.0000 Uiso R . . . .
H211 H 0.1570 0.8767 0.4647 0.0320 1.0000 Uiso R . . . .
H202 H 0.2571 0.7167 0.3678 0.0310 1.0000 Uiso R . . . .
H201 H 0.0870 0.7554 0.3194 0.0310 1.0000 Uiso R . . . .
H193 H 0.180(3) 0.968(2) 0.2544(17) 0.0398 1.0000 Uiso D . . . .
H191 H 0.305(3) 0.966(3) 0.3157(16) 0.0401 1.0000 Uiso D . . . .
H192 H 0.337(3) 0.882(2) 0.2462(16) 0.0401 1.0000 Uiso D . . . .
H2801 H -0.2943 0.3607 1.0570 0.2754 0.624(8) Uiso R . P 1 1
H2802 H -0.4538 0.4004 1.0054 0.2754 0.624(8) Uiso R . P 1 1
H2901 H -0.1643 0.1812 0.9836 0.1544 0.624(8) Uiso R . P 1 1
H2902 H -0.3340 0.2187 0.9411 0.1544 0.624(8) Uiso R . P 1 1
H2811 H -0.1388 0.2998 1.0500 0.0600 0.376(8) Uiso R . P 1 2
H2812 H -0.1373 0.2441 0.9599 0.0600 0.376(8) Uiso R . P 1 2
H2911 H -0.4302 0.3282 1.0480 0.0600 0.376(8) Uiso R . P 1 2
H2912 H -0.4325 0.2882 0.9530 0.0600 0.376(8) Uiso R . P 1 2
H271 H -0.2507 0.5550 0.9470 0.0658 0.624(8) Uiso R . P 1 1
H272 H -0.0854 0.4589 0.9446 0.0658 0.624(8) Uiso R . P 1 1
H273 H -0.3044 0.5106 0.9595 0.0658 0.376(8) Uiso R . P 1 2
H274 H -0.1067 0.5195 0.9389 0.0658 0.376(8) Uiso R . P 1 2
H301 H -0.3782 0.0300 1.0446 0.0369 0.624(8) Uiso . . P 1 1
H302 H -0.3399 0.1011 1.1229 0.0369 0.624(8) Uiso . . P 1 1
H303 H -0.5096 0.1387 1.0803 0.0369 0.376(8) Uiso . . P 1 1
H304 H -0.5081 0.0914 1.0847 0.0369 0.376(8) Uiso . . P 1 2
H305 H -0.3352 0.0979 1.1215 0.0369 0.5000 Uiso . . . 1 2
H306 H -0.3375 0.0579 1.0265 0.0369 0.5000 Uiso . . . 1 2

loop_
_atom_site_aniso_label
_atom_site_aniso_U_11
_atom_site_aniso_U_22
_atom_site_aniso_U_33
_atom_site_aniso_U_23
_atom_site_aniso_U_13
_atom_site_aniso_U_12
S1 0.0232(2) 0.0114(2) 0.0181(2) -0.00748(17) -0.00189(18) -0.00053(17)
O2 0.0489(10) 0.0193(7) 0.0205(8) -0.0097(6) 0.0022(7) 0.0014(7)
O3 0.0395(9) 0.0149(7) 0.0282(8) -0.0062(6) -0.0094(7) 0.0049(6)
O4 0.0275(9) 0.0272(9) 0.0595(12) -0.0248(8) -0.0066(8) -0.0035(7)
C5 0.0206(9) 0.0104(8) 0.0176(9) -0.0061(7) -0.0041(7) 0.0012(7)
C6 0.0174(8) 0.0115(8) 0.0163(9) -0.0055(7) -0.0034(7) 0.0006(7)
C7 0.0160(8) 0.0116(8) 0.0136(9) -0.0037(6) -0.0030(7) -0.0004(6)
C8 0.0192(9) 0.0108(8) 0.0140(8) -0.0039(7) -0.0020(7) -0.0010(7)
C9 0.0206(9) 0.0116(8) 0.0145(8) -0.0018(6) -0.0013(7) -0.0017(7)
C10 0.0220(9) 0.0148(9) 0.0144(9) -0.0056(7) -0.0007(7) -0.0004(7)
S11 0.0280(3) 0.0138(2) 0.0138(2) -0.00180(17) 0.00172(18) -0.00313(18)
O12 0.0401(10) 0.0215(8) 0.0218(8) 0.0029(6) 0.0017(7) 0.0057(7)
O13 0.0494(10) 0.0200(7) 0.0152(7) -0.0036(6) 0.0056(7) -0.0029(7)
O14 0.0374(9) 0.0288(9) 0.0294(9) -0.0010(7) -0.0013(7) -0.0159(7)
C15 0.0264(10) 0.0107(8) 0.0164(9) -0.0026(7) -0.0023(7) -0.0024(7)
C16 0.0232(9) 0.0086(8) 0.0192(9) -0.0034(7) -0.0038(7) -0.0015(7)
O17 0.0303(9) 0.0221(8) 0.0345(9) -0.0041(7) 0.0041(7) -0.0043(7)
O18 0.0373(10) 0.0412(11) 0.0232(9) 0.0002(7) 0.0010(7) 0.0042(8)
N19 0.0256(9) 0.0260(9) 0.0273(10) -0.0106(8) -0.0010(8) -0.0056(7)
C20 0.0247(10) 0.0212(10) 0.0284(11) -0.0080(8) -0.0024(9) -0.0047(8)
C21 0.0266(11) 0.0218(10) 0.0259(11) -0.0049(8) -0.0012(9) 0.0005(8)
C22 0.0258(11) 0.0219(10) 0.0304(11) -0.0019(9) -0.0027(9) -0.0003(8)
C23 0.0289(11) 0.0249(11) 0.0296(12) -0.0018(9) -0.0023(9) -0.0030(9)
C24 0.0299(12) 0.0269(11) 0.0303(12) -0.0011(9) -0.0031(9) -0.0060(9)
C25 0.0370(13) 0.0301(12) 0.0283(12) -0.0028(10) -0.0033(10) -0.0034(10)
C26 0.0508(16) 0.0325(13) 0.0277(12) -0.0046(10) -0.0050(11) -0.0120(11)
C27 0.104(3) 0.0356(15) 0.0257(13) -0.0037(11) -0.0029(15) -0.0309(17)
C280 0.055(3) 0.024(2) 0.030(2) -0.0066(16) 0.0051(18) -0.0026(19)
C281 0.030(3) 0.034(4) 0.023(3) 0.007(2) -0.009(2) -0.007(3)
C290 0.044(3) 0.028(2) 0.0250(19) -0.0026(15) -0.0009(17) -0.004(2)
C291 0.033(4) 0.022(4) 0.030(3) 0.006(2) -0.002(3) 0.000(3)
N30 0.0416(12) 0.0268(10) 0.0240(10) -0.0024(8) -0.0056(8) -0.0086(9)

loop_
_atom_type_symbol
_atom_type_scat_dispersion_real
_atom_type_scat_dispersion_imag
_atom_type_scat_Cromer_Mann_a1
_atom_type_scat_Cromer_Mann_b1
_atom_type_scat_Cromer_Mann_a2
_atom_type_scat_Cromer_Mann_b2
_atom_type_scat_Cromer_Mann_a3
_atom_type_scat_Cromer_Mann_b3
_atom_type_scat_Cromer_Mann_a4
_atom_type_scat_Cromer_Mann_b4
_atom_type_scat_Cromer_Mann_c
_atom_type_scat_source
C 0.0033 0.0016 2.3100 20.8439 1.0200 10.2075 1.5886 0.5687 0.8650 51.6512 0.2156 'International Tables Vol C 4.2.6.8 and 6.1.1.4'
S 0.1246 0.1234 6.9053 1.4679 5.2034 22.2151 1.4379 0.2536 1.5863 56.1720 0.8669 'International Tables Vol C 4.2.6.8 and 6.1.1.4'
O 0.0106 0.0060 3.0485 13.2771 2.2868 5.7011 1.5463 0.3239 0.8670 32.9089 0.2508 'International Tables Vol C 4.2.6.8 and 6.1.1.4'
N 0.0061 0.0033 12.2126 0.0057 3.1322 9.8933 2.0125 28.9975 1.1663 0.5826 -11.5290 'International Tables Vol C 4.2.6.8 and 6.1.1.4'
H 0.0000 0.0000 0.4930 10.5109 0.3229 26.1257 0.1402 3.1424 0.0408 57.7998 0.0030 'International Tables Vol C 4.2.6.8 and 6.1.1.4'

loop_
_montpellier_diffrn_reflns_class_number
_montpellier_diffrn_reflns_class_d_res_high
_montpellier_diffrn_reflns_class_d_res_low
_montpellier_diffrn_reflns_class_redundancy
_montpellier_diffrn_reflns_class_av_i/ui
_diffrn_reflns_class_av_R_eq
_montpellier_diffrn_reflns_class_completeness_shell
_montpellier_diffrn_reflns_class_cumul_completeness
0 100.0 1.63 5.3 65.01 0.023 99.8 99.81
1 1.63 1.30 4.1 35.30 0.034 100.0 99.90
2 1.30 1.13 3.7 28.56 0.033 100.0 99.94
3 1.13 1.03 3.0 18.76 0.041 100.0 99.95
4 1.03 0.96 2.8 13.89 0.050 100.0 99.96
5 0.96 0.90 2.6 10.95 0.062 100.0 99.97
6 0.90 0.86 2.4 9.48 0.069 100.0 99.97
7 0.86 0.82 2.3 7.82 0.084 100.0 99.98
8 0.82 0.78 2.0 6.95 0.095 93.8 99.24
9 0.78 0.72 1.3 5.26 0.080 41.3 86.85

loop_
_geom_angle_atom_site_label_1
_geom_angle_site_symmetry_1
_geom_angle_atom_site_label_2
_geom_angle_atom_site_label_3
_geom_angle
_geom_angle_publ_flag
O2 . S1 O3 112.57(10) yes
O2 . S1 O4 111.90(11) yes
O3 . S1 O4 113.90(11) yes
O2 . S1 C5 104.39(9) yes
O3 . S1 C5 107.37(9) yes
O4 . S1 C5 105.89(10) yes
S1 . C5 C6 121.26(14) yes
S1 . C5 C10 117.65(14) yes
C6 . C5 C10 121.08(17) yes
C16 2_666 C6 C5 123.26(16) yes
C16 2_666 C6 C7 118.30(17) yes
C5 . C6 C7 118.42(17) yes
C7 2_666 C7 C6 120.1(2) yes
C7 2_666 C7 C8 119.6(2) yes
C6 . C7 C8 120.30(16) yes
C7 . C8 C9 118.26(16) yes
C7 . C8 C15 118.56(17) yes
C9 . C8 C15 123.18(17) yes
C8 . C9 C10 121.03(17) yes
C8 . C9 S11 121.93(14) yes
C10 . C9 S11 117.04(15) yes
C5 . C10 C9 120.73(17) yes
C5 . C10 H101 119.7 no
C9 . C10 H101 119.6 no
C9 . S11 O12 106.93(9) yes
C9 . S11 O13 106.17(9) yes
O12 . S11 O13 111.86(10) yes
C9 . S11 O14 106.23(10) yes
O12 . S11 O14 111.99(11) yes
O13 . S11 O14 113.12(11) yes
C8 . C15 C16 121.55(18) yes
C8 . C15 H151 119.0 no
C16 . C15 H151 119.4 no
C6 2_666 C16 C15 121.81(17) yes
C6 2_666 C16 H161 119.0 no
C15 . C16 H161 119.2 no
H171 . O17 H172 102(4) no
H181 . O18 H182 110(4) no
C20 . N19 H193 110.2(15) no
C20 . N19 H191 111.2(15) no
H193 . N19 H191 108.6(18) no
C20 . N19 H192 109.5(15) no
H193 . N19 H192 109.7(18) no
H191 . N19 H192 107.6(18) no
N19 . C20 C21 111.68(18) yes
N19 . C20 H202 108.7 no
C21 . C20 H202 108.9 no
N19 . C20 H201 108.7 no
C21 . C20 H201 108.4 no
H202 . C20 H201 110.5 no
C20 . C21 C22 109.60(19) yes
C20 . C21 H212 108.9 no
C22 . C21 H212 109.8 no
C20 . C21 H211 109.2 no
C22 . C21 H211 109.6 no
H212 . C21 H211 109.6 no
C21 . C22 C23 113.55(19) yes
C21 . C22 H222 107.7 no
C23 . C22 H222 107.8 no
C21 . C22 H221 108.8 no
C23 . C22 H221 109.3 no
H222 . C22 H221 109.7 no
C22 . C23 C24 111.9(2) yes
C22 . C23 H232 108.4 no
C24 . C23 H232 108.8 no
C22 . C23 H231 109.1 no
C24 . C23 H231 109.1 no
H232 . C23 H231 109.6 no
C23 . C24 C25 114.0(2) yes
C23 . C24 H242 108.4 no
C25 . C24 H242 108.6 no
C23 . C24 H241 108.0 no
C25 . C24 H241 108.2 no
H242 . C24 H241 109.6 no
C24 . C25 C26 112.4(2) yes
C24 . C25 H252 108.8 no
C26 . C25 H252 108.4 no
C24 . C25 H251 109.1 no
C26 . C25 H251 108.7 no
H252 . C25 H251 109.5 no
C25 . C26 C27 113.2(2) yes
C25 . C26 H262 108.6 no
C27 . C26 H262 108.3 no
C25 . C26 H261 108.6 no
C27 . C26 H261 108.1 no
H262 . C26 H261 110.1 no
C26 . C27 C280 111.1(3) yes
C26 . C27 H271 108.4 no
C280 . C27 H271 98.2 no
C26 . C27 H272 108.4 no
C280 . C27 H272 120.4 no
H271 . C27 H272 109.5 no
C26 . C27 C281 111.6(3) yes
C26 . C27 H273 109.4 no
C281 . C27 H273 105.5 no
C26 . C27 H274 109.1 no
C281 . C27 H274 111.7 no
H273 . C27 H274 109.5 no
C27 . C280 C290 107.0(3) yes
C27 . C280 H2801 97.7 no
C290 . C280 H2801 94.2 no
C27 . C280 H2802 116.4 no
C290 . C280 H2802 126.0 no
H2801 . C280 H2802 109.5 no
C27 . C281 C291 100.6(5) yes
C27 . C281 H2811 112.7 no
C291 . C281 H2811 119.8 no
C27 . C281 H2812 109.9 no
C291 . C281 H2812 103.7 no
H2811 . C281 H2812 109.5 no
C280 . C290 N30 107.8(4) yes
C280 . C290 H2901 126.5 no
N30 . C290 H2901 114.0 no
C280 . C290 H2902 92.8 no
N30 . C290 H2902 101.4 no
H2901 . C290 H2902 109.5 no
C281 . C291 N30 106.4(5) yes
C281 . C291 H2911 101.5 no
N30 . C291 H2911 104.8 no
C281 . C291 H2912 116.8 no
N30 . C291 H2912 116.3 no
H2911 . C291 H2912 109.5 no
C290 . N30 H301 102.3 no
C290 . N30 H302 106.5 no
H301 . N30 H302 109.1 no
C290 . N30 H303 119.5 no
H301 . N30 H303 109.4 no
H302 . N30 H303 109.5 no
C291 . N30 H304 110.0 no
C291 . N30 H305 115.1 no
H304 . N30 H305 109.3 no
C291 . N30 H306 103.6 no
H304 . N30 H306 109.3 no
H305 . N30 H306 109.2 no

loop_
_geom_bond_atom_site_label_1
_geom_bond_atom_site_label_2
_geom_bond_site_symmetry_2
_geom_bond_distance
_geom_bond_publ_flag
S1 O2 . 1.4650(17) yes
S1 O3 . 1.4336(16) yes
S1 O4 . 1.4460(17) yes
S1 C5 . 1.7821(18) yes
C5 C6 . 1.404(3) yes
C5 C10 . 1.384(3) yes
C6 C16 2_666 1.433(3) yes
C6 C7 . 1.427(2) yes
C7 C7 2_666 1.433(4) yes
C7 C8 . 1.429(3) yes
C8 C9 . 1.408(3) yes
C8 C15 . 1.434(2) yes
C9 C10 . 1.383(3) yes
C9 S11 . 1.781(2) yes
C10 H101 . 0.932 no
S11 O12 . 1.4566(18) yes
S11 O13 . 1.4483(16) yes
S11 O14 . 1.4516(17) yes
C15 C16 . 1.349(3) yes
C15 H151 . 0.933 no
C16 H161 . 0.936 no
O17 H171 . 0.80(2) no
O17 H172 . 0.81(2) no
O18 H181 . 0.82(2) no
O18 H182 . 0.81(2) no
N19 C20 . 1.492(3) yes
N19 H193 . 0.88(2) no
N19 H191 . 0.88(2) no
N19 H192 . 0.89(2) no
C20 C21 . 1.507(3) yes
C20 H202 . 0.973 no
C20 H201 . 0.973 no
C21 C22 . 1.522(3) yes
C21 H212 . 0.970 no
C21 H211 . 0.968 no
C22 C23 . 1.517(3) yes
C22 H222 . 0.975 no
C22 H221 . 0.971 no
C23 C24 . 1.521(3) yes
C23 H232 . 0.972 no
C23 H231 . 0.972 no
C24 C25 . 1.514(3) yes
C24 H242 . 0.975 no
C24 H241 . 0.974 no
C25 C26 . 1.517(3) yes
C25 H252 . 0.968 no
C25 H251 . 0.971 no
C26 C27 . 1.514(4) yes
C26 H262 . 0.968 no
C26 H261 . 0.975 no
C27 C280 . 1.586(5) yes
C27 H271 . 0.950 no
C27 H272 . 0.950 no
C27 C281 . 1.629(7) yes
C27 H273 . 0.950 no
C27 H274 . 0.950 no
C280 C290 . 1.507(6) yes
C280 H2801 . 0.950 no
C280 H2802 . 0.950 no
C281 C291 . 1.499(9) yes
C281 H2811 . 0.950 no
C281 H2812 . 0.950 no
C290 N30 . 1.511(4) yes
C290 H2901 . 0.950 no
C290 H2902 . 0.950 no
C291 N30 . 1.558(6) yes
C291 H2911 . 0.950 no
C291 H2912 . 0.950 no
N30 H301 . 0.952 no
N30 H302 . 0.952 no
N30 H303 . 0.948 no
N30 H304 . 0.950 no
N30 H305 . 0.952 no
N30 H306 . 0.952 no

loop_
_geom_hbond_atom_site_label_D
_geom_hbond_atom_site_label_H
_geom_hbond_atom_site_label_A
_geom_hbond_site_symmetry_A
_geom_hbond_angle_DHA
_geom_hbond_distance_DH
_geom_hbond_distance_HA
_geom_hbond_distance_DA
_geom_hbond_publ_flag
C15 H151 O14 . 122.67(6) 0.933 2.564 3.167(4) yes
O17 H171 O14 1_455 176(4) 0.799 1.904 2.701(4) yes
O17 H172 O2 1_465 163(4) 0.808 1.962 2.745(4) yes
O18 H181 O13 2_666 169(4) 0.824 1.968 2.783(4) yes
O18 H182 O17 1_546 168(4) 0.813 1.958 2.757(4) yes
C23 H231 O4 2_566 146.62(7) 0.972 2.590 3.443(4) yes
C20 H201 O14 1_455 153.93(6) 0.973 2.529 3.430(4) yes
N19 H193 O17 . 164(2) 0.877 1.978 2.830(4) yes
N19 H191 O4 1_565 155(2) 0.885 1.906 2.732(4) yes
N19 H192 O12 . 163(2) 0.892 1.948 2.814(4) yes
N30 H301 O18 2_557 157.31(14) 0.952 2.055 2.957(4) yes
N30 H302 O2 1_456 146.60(14) 0.952 1.944 2.788(4) yes
N30 H303 O18 1_455 137.96(13) 0.948 2.068 2.844(4) yes
N30 H304 O18 1_455 140.82(13) 0.950 2.044 2.844(4) yes
N30 H305 O2 1_456 142.84(14) 0.952 1.969 2.788(4) yes
N30 H306 O18 2_557 161.74(13) 0.952 2.038 2.957(4) yes
